data_7237025
loop_
_publ_author_name
'Mondal, Tuhina'
'Mondal, Supriya'
'Bose, Saptasree'
'Sengupta, Debabrata'
'Ghorai, Uttam Kumar'
'Saha, Shyamal K.'

_publ_section_title
;
 Pure white light emission from a rare earth-free intrinsic metal--organic
 framework and its application in a WLED
;
_journal_issue 3
_journal_name_full 'Journal of Materials Chemistry C'
_journal_page_first 614
_journal_paper_doi 10.1039/C7TC05215D
_journal_volume 6
_journal_year 2018
_chemical_formula_moiety 'C18 H13 N5 O4 Zn, 2(H2 O)'
_chemical_formula_sum 'C18 H17 N5 O6 Zn'
_chemical_formula_weight 464.73
_space_group_crystal_system monoclinic
_space_group_IT_number 14
_space_group_name_Hall '-P 2ybc'
_space_group_name_H-M_alt 'P 1 21/c 1'
_atom_sites_solution_hydrogens mixed
_atom_sites_solution_primary direct
_audit_creation_date 2015-08-05
_audit_creation_method
;
Olex2 1.2
(compiled 2015.01.26 svn.r3150 for OlexSys, GUI svn.r4998)
;
_audit_update_record
;
2017-09-01 deposited with the CCDC.
2017-12-17 downloaded from the CCDC.
;
_cell_angle_alpha 90
_cell_angle_beta 102.365(15)
_cell_angle_gamma 90
_cell_formula_units_Z 4
_cell_length_a 8.617(8)
_cell_length_b 22.95(2)
_cell_length_c 10.243(9)
_cell_measurement_reflns_used 597
_cell_measurement_temperature 100
_cell_measurement_theta_max 16.51
_cell_measurement_theta_min 2.95
_cell_volume 1979(3)
_computing_molecular_graphics 'Olex2 (Dolomanov et al., 2009)'
_computing_publication_material 'Olex2 (Dolomanov et al., 2009)'
_computing_structure_refinement 'XL (Sheldrick, 2008)'
_computing_structure_solution 'ShelXS (Sheldrick, 2008)'
_diffrn_ambient_temperature 100
_diffrn_measured_fraction_theta_full 0.797
_diffrn_measured_fraction_theta_max 0.993
_diffrn_measurement_device_type 'Bruker APEX-II CCD'
_diffrn_measurement_method '\f and \w scans'
_diffrn_radiation_monochromator graphite
_diffrn_radiation_type MoK\a
_diffrn_radiation_wavelength 0.71073
_diffrn_reflns_av_R_equivalents 0.1647
_diffrn_reflns_av_unetI/netI 0.1503
_diffrn_reflns_Laue_measured_fraction_full 0.797
_diffrn_reflns_Laue_measured_fraction_max 0.993
_diffrn_reflns_limit_h_max 9
_diffrn_reflns_limit_h_min -9
_diffrn_reflns_limit_k_max 25
_diffrn_reflns_limit_k_min -25
_diffrn_reflns_limit_l_max 10
_diffrn_reflns_limit_l_min -11
_diffrn_reflns_number 12204
_diffrn_reflns_point_group_measured_fraction_full 0.797
_diffrn_reflns_point_group_measured_fraction_max 0.993
_diffrn_reflns_theta_full 25.242
_diffrn_reflns_theta_max 23.322
_diffrn_reflns_theta_min 1.775
_diffrn_standards_number 0
_exptl_absorpt_coefficient_mu 1.288
_exptl_absorpt_correction_T_max 0.7449
_exptl_absorpt_correction_T_min 0.6365
_exptl_absorpt_correction_type multi-scan
_exptl_absorpt_process_details
'SADABS-2008/1 (Bruker,2008) was used for absorption correction. wR2(int) was 0.0928 before and 0.0697 after correction. The Ratio of minimum to maximum transmission is 0.8545. The \l/2 correction factor is 0.0015.'
_exptl_crystal_colour colourless
_exptl_crystal_colour_primary colourless
_exptl_crystal_density_diffrn 1.560
_exptl_crystal_description block
_exptl_crystal_F_000 952
_exptl_crystal_size_max 0.16
_exptl_crystal_size_mid 0.12
_exptl_crystal_size_min 0.08
_refine_diff_density_max 0.534
_refine_diff_density_min -0.833
_refine_diff_density_rms 0.138
_refine_ls_extinction_method none
_refine_ls_goodness_of_fit_ref 1.002
_refine_ls_hydrogen_treatment constr
_refine_ls_matrix_type full
_refine_ls_number_parameters 271
_refine_ls_number_reflns 2855
_refine_ls_number_restraints 0
_refine_ls_restrained_S_all 1.002
_refine_ls_R_factor_all 0.1372
_refine_ls_R_factor_gt 0.0597
_refine_ls_shift/su_max 0.000
_refine_ls_shift/su_mean 0.000
_refine_ls_structure_factor_coef Fsqd
_refine_ls_weighting_details 'w=1/[\s^2^(Fo^2^)+(0.0825P)^2^] where P=(Fo^2^+2Fc^2^)/3'
_refine_ls_weighting_scheme calc
_refine_ls_wR_factor_gt 0.1312
_refine_ls_wR_factor_ref 0.1807
_reflns_Friedel_coverage 0.000
_reflns_number_gt 1587
_reflns_number_total 2855
_reflns_threshold_expression 'I > 2\s(I)'
_cod_data_source_file c7tc05215d2.cif
_cod_data_source_block KS130314_0m
_cod_original_cell_volume 1978(3)
_cod_database_code 7237025
_shelxl_version_number 2014/6
_shelx_space_group_comment
;
The symmetry employed for this shelxl refinement is uniquely defined
by the following loop, which should always be used as a source of
symmetry information in preference to the above space-group names.
They are only intended as comments.
;
_olex2_refinement_description
;
1. Fixed Uiso
 At 1.2 times of:
  All C(H) groups
 At 1.5 times of:
  All O(H,H) groups
2.a Free rotating group:
 O6(H6A,H6B), O5(H5A,H5B)
2.b Aromatic/amide H refined with riding coordinates:
 C2(H2), C13(H13), C9(H9), C11(H11), C10(H10), C12(H12), C14(H14), C18(H18),
 C15(H15), C17(H17), C16(H16), C6(H6), C4(H4)
;
_olex2_submission_special_instructions 'No special instructions were received'

loop_
_space_group_symop_operation_xyz
'x, y, z'
'-x, y+1/2, -z+1/2'
'-x, -y, -z'
'x, -y-1/2, z-1/2'

loop_
_atom_site_label
_atom_site_type_symbol
_atom_site_fract_x
_atom_site_fract_y
_atom_site_fract_z
_atom_site_U_iso_or_equiv
_atom_site_adp_type
_atom_site_occupancy
_atom_site_site_symmetry_order
_atom_site_calc_flag
_atom_site_refinement_flags_posn
Zn1 Zn 0.06883(13) 0.59586(4) 0.57017(10) 0.0225(3) Uani 1 1 d .
O1 O 0.1435(6) 0.5515(2) 0.7358(5) 0.0211(14) Uani 1 1 d .
O2 O 0.0136(7) 0.6211(3) 0.8211(5) 0.0240(15) Uani 1 1 d .
C1 C 0.2890(10) 0.4739(4) 1.1093(8) 0.022(2) Uani 1 1 d .
C7 C 0.0965(10) 0.5765(4) 0.8329(8) 0.020(2) Uani 1 1 d .
C2 C 0.2444(10) 0.4994(4) 0.9837(8) 0.022(2) Uani 1 1 d .
H2 H 0.2794 0.4834 0.9094 0.026 Uiso 1 1 calc R
C3 C 0.1483(10) 0.5484(4) 0.9683(8) 0.019(2) Uani 1 1 d .
N2 N 0.4288(9) 0.4006(4) 1.0384(8) 0.034(2) Uani 1 1 d .
N1 N 0.3868(9) 0.4229(3) 1.1373(7) 0.033(2) Uani 1 1 d .
N3 N 0.4777(10) 0.3768(4) 0.9591(9) 0.049(3) Uani 1 1 d .
N4 N -0.1663(8) 0.6071(3) 0.5145(7) 0.0245(18) Uani 1 1 d .
C13 C -0.2408(11) 0.6519(4) 0.5602(8) 0.029(2) Uani 1 1 d .
H13 H -0.1787 0.6784 0.6210 0.034 Uiso 1 1 calc R
C9 C -0.2577(13) 0.5705(4) 0.4260(9) 0.033(3) Uani 1 1 d .
H9 H -0.2076 0.5393 0.3902 0.039 Uiso 1 1 calc R
C11 C -0.4919(13) 0.6229(6) 0.4368(11) 0.051(3) Uani 1 1 d .
H11 H -0.6038 0.6279 0.4113 0.061 Uiso 1 1 calc R
C10 C -0.4178(13) 0.5766(4) 0.3863(10) 0.040(3) Uani 1 1 d .
H10 H -0.4781 0.5497 0.3252 0.048 Uiso 1 1 calc R
C12 C -0.4006(12) 0.6612(5) 0.5239(9) 0.036(3) Uani 1 1 d .
H12 H -0.4479 0.6936 0.5582 0.043 Uiso 1 1 calc R
N5 N 0.1880(9) 0.6725(3) 0.6045(7) 0.0240(19) Uani 1 1 d .
C14 C 0.1508(11) 0.7208(4) 0.5281(9) 0.029(2) Uani 1 1 d .
H14 H 0.0705 0.7181 0.4487 0.035 Uiso 1 1 calc R
C18 C 0.2241(13) 0.7736(4) 0.5601(10) 0.037(3) Uani 1 1 d .
H18 H 0.1936 0.8064 0.5041 0.044 Uiso 1 1 calc R
C15 C 0.3060(12) 0.6794(4) 0.7159(9) 0.033(3) Uani 1 1 d .
H15 H 0.3366 0.6465 0.7717 0.039 Uiso 1 1 calc R
C17 C 0.3423(14) 0.7788(5) 0.6742(10) 0.044(3) Uani 1 1 d .
H17 H 0.3944 0.8149 0.6980 0.053 Uiso 1 1 calc R
C16 C 0.3819(13) 0.7306(5) 0.7516(10) 0.045(3) Uani 1 1 d .
H16 H 0.4628 0.7328 0.8307 0.054 Uiso 1 1 calc R
C6 C 0.2416(10) 0.4979(4) 1.2190(8) 0.022(2) Uani 1 1 d .
H6 H 0.2718 0.4800 1.3044 0.027 Uiso 1 1 calc R
C4 C 0.1047(9) 0.5734(4) 1.0778(8) 0.019(2) Uani 1 1 d .
H4 H 0.0434 0.6081 1.0674 0.022 Uiso 1 1 calc R
C5 C 0.1503(10) 0.5477(4) 1.2032(8) 0.022(2) Uani 1 1 d .
O4 O 0.0362(8) 0.6245(3) 0.3069(6) 0.0330(17) Uani 1 1 d .
O3 O 0.1362(7) 0.5485(3) 0.4321(5) 0.0259(15) Uani 1 1 d .
O6 O 0.1678(7) 0.2859(2) 0.8049(6) 0.0434(19) Uani 1 1 d .
H6A H 0.2571 0.3010 0.8023 0.065 Uiso 1 1 d G
H6B H 0.1501 0.2896 0.8830 0.065 Uiso 1 1 d G
O5 O 0.8009(7) 0.7060(2) 0.9056(6) 0.0378(18) Uani 1 1 d .
H5A H 0.8700 0.6805 0.8982 0.057 Uiso 1 1 d G
H5B H 0.8019 0.7330 0.8490 0.057 Uiso 1 1 d G
C8 C 0.1020(11) 0.5769(4) 0.3194(9) 0.027(2) Uani 1 1 d .

loop_
_atom_site_aniso_label
_atom_site_aniso_U_11
_atom_site_aniso_U_22
_atom_site_aniso_U_33
_atom_site_aniso_U_23
_atom_site_aniso_U_13
_atom_site_aniso_U_12
Zn1 0.0291(6) 0.0268(6) 0.0112(5) 0.0008(5) 0.0037(4) 0.0028(6)
O1 0.030(4) 0.029(4) 0.004(3) 0.002(3) 0.004(3) -0.001(3)
O2 0.031(4) 0.027(4) 0.014(3) 0.002(3) 0.006(3) 0.005(3)
C1 0.021(5) 0.028(5) 0.014(5) -0.003(4) 0.000(4) -0.001(4)
C7 0.021(5) 0.032(6) 0.005(5) -0.002(4) -0.002(4) -0.006(5)
C2 0.026(6) 0.028(6) 0.013(5) -0.002(4) 0.006(4) -0.003(4)
C3 0.020(5) 0.024(5) 0.012(5) -0.003(4) -0.001(4) -0.005(4)
N2 0.029(5) 0.036(5) 0.033(5) 0.009(5) -0.002(4) 0.010(4)
N1 0.047(6) 0.034(5) 0.024(5) 0.004(4) 0.016(4) 0.015(4)
N3 0.052(7) 0.056(6) 0.042(6) 0.000(5) 0.015(5) 0.017(5)
N4 0.024(4) 0.025(5) 0.023(4) 0.002(4) 0.004(4) -0.004(4)
C13 0.032(7) 0.037(6) 0.015(5) 0.006(5) 0.001(5) 0.009(5)
C9 0.054(8) 0.019(5) 0.028(6) 0.005(5) 0.014(5) -0.010(5)
C11 0.036(7) 0.078(9) 0.038(7) 0.015(7) 0.008(6) -0.008(7)
C10 0.041(7) 0.051(8) 0.021(6) 0.006(5) -0.008(5) -0.027(6)
C12 0.031(7) 0.057(7) 0.020(6) 0.001(5) 0.008(5) 0.011(6)
N5 0.029(5) 0.029(5) 0.013(4) -0.001(4) 0.004(4) -0.001(4)
C14 0.031(6) 0.038(7) 0.018(5) 0.004(5) 0.002(5) 0.011(5)
C18 0.055(8) 0.027(6) 0.034(7) 0.005(5) 0.025(6) -0.008(5)
C15 0.042(7) 0.042(7) 0.019(6) 0.008(5) 0.018(5) 0.004(5)
C17 0.072(9) 0.038(7) 0.028(7) -0.003(5) 0.024(6) -0.023(6)
C16 0.063(8) 0.050(8) 0.024(6) -0.013(6) 0.016(6) -0.034(6)
C6 0.020(5) 0.030(6) 0.016(5) 0.002(4) 0.001(4) 0.003(4)
C4 0.022(6) 0.022(5) 0.013(5) -0.004(4) 0.005(4) -0.002(4)
C5 0.023(5) 0.030(5) 0.015(5) -0.007(4) 0.005(4) -0.004(5)
O4 0.050(5) 0.031(4) 0.018(4) -0.002(3) 0.008(3) 0.014(4)
O3 0.039(4) 0.026(4) 0.013(3) -0.002(3) 0.005(3) 0.002(3)
O6 0.057(5) 0.047(5) 0.026(4) -0.006(3) 0.009(4) 0.007(4)
O5 0.043(5) 0.042(5) 0.030(4) 0.001(3) 0.013(3) 0.008(3)
C8 0.026(6) 0.040(7) 0.015(6) -0.004(5) 0.005(4) -0.008(5)

loop_
_atom_type_symbol
_atom_type_description
_atom_type_scat_dispersion_real
_atom_type_scat_dispersion_imag
_atom_type_scat_source
C C 0.0033 0.0016 'International Tables Vol C Tables 4.2.6.8 and 6.1.1.4'
H H 0.0000 0.0000 'International Tables Vol C Tables 4.2.6.8 and 6.1.1.4'
N N 0.0061 0.0033 'International Tables Vol C Tables 4.2.6.8 and 6.1.1.4'
O O 0.0106 0.0060 'International Tables Vol C Tables 4.2.6.8 and 6.1.1.4'
Zn Zn 0.2839 1.4301 'International Tables Vol C Tables 4.2.6.8 and 6.1.1.4'

loop_
_geom_angle_atom_site_label_1
_geom_angle_atom_site_label_2
_geom_angle_atom_site_label_3
_geom_angle
_geom_angle_site_symmetry_3
O1 Zn1 N4 115.9(3) .
O1 Zn1 N5 103.9(3) .
O1 Zn1 O3 104.0(2) .
N4 Zn1 N5 112.4(3) .
O3 Zn1 N4 107.7(3) .
O3 Zn1 N5 112.8(3) .
C7 O1 Zn1 109.7(5) .
C2 C1 N1 124.2(8) .
C6 C1 C2 120.7(8) .
C6 C1 N1 115.1(7) .
O1 C7 C3 116.0(8) .
O2 C7 O1 124.3(8) .
O2 C7 C3 119.7(7) .
C1 C2 H2 120.4 .
C3 C2 C1 119.1(8) .
C3 C2 H2 120.4 .
C2 C3 C7 120.3(7) .
C4 C3 C7 119.3(8) .
C4 C3 C2 120.3(8) .
N3 N2 N1 172.3(9) .
N2 N1 C1 115.4(7) .
C13 N4 Zn1 121.9(6) .
C13 N4 C9 116.8(8) .
C9 N4 Zn1 121.2(7) .
N4 C13 H13 118.2 .
N4 C13 C12 123.7(9) .
C12 C13 H13 118.2 .
N4 C9 H9 118.5 .
N4 C9 C10 122.9(9) .
C10 C9 H9 118.5 .
C10 C11 H11 120.5 .
C12 C11 H11 120.5 .
C12 C11 C10 119.0(10) .
C9 C10 C11 118.9(10) .
C9 C10 H10 120.6 .
C11 C10 H10 120.6 .
C13 C12 C11 118.7(10) .
C13 C12 H12 120.6 .
C11 C12 H12 120.6 .
C14 N5 Zn1 124.1(6) .
C14 N5 C15 115.3(8) .
C15 N5 Zn1 120.3(6) .
N5 C14 H14 118.5 .
N5 C14 C18 123.0(9) .
C18 C14 H14 118.5 .
C14 C18 H18 120.1 .
C14 C18 C17 119.7(9) .
C17 C18 H18 120.1 .
N5 C15 H15 118.1 .
C16 C15 N5 123.8(9) .
C16 C15 H15 118.1 .
C18 C17 H17 120.9 .
C16 C17 C18 118.1(10) .
C16 C17 H17 120.9 .
C15 C16 C17 120.0(11) .
C15 C16 H16 120.0 .
C17 C16 H16 120.0 .
C1 C6 H6 120.2 .
C5 C6 C1 119.6(8) .
C5 C6 H6 120.2 .
C3 C4 H4 119.9 .
C3 C4 C5 120.1(8) .
C5 C4 H4 119.9 .
C6 C5 C4 120.1(8) .
C6 C5 C8 121.7(8) 1_556
C4 C5 C8 118.2(8) 1_556
C8 O3 Zn1 108.4(6) .
H6A O6 H6B 109.5 .
H5A O5 H5B 109.5 .
O4 C8 C5 121.0(8) 1_554
O4 C8 O3 123.4(8) .
O3 C8 C5 115.6(9) 1_554

loop_
_geom_bond_atom_site_label_1
_geom_bond_atom_site_label_2
_geom_bond_distance
_geom_bond_site_symmetry_2
Zn1 O1 1.965(5) .
Zn1 N4 2.000(7) .
Zn1 N5 2.028(7) .
Zn1 O3 1.968(6) .
O1 C7 1.288(9) .
O2 C7 1.238(10) .
C1 C2 1.391(11) .
C1 N1 1.434(11) .
C1 C6 1.389(11) .
C7 C3 1.509(11) .
C2 H2 0.9500 .
C2 C3 1.386(12) .
C3 C4 1.381(11) .
N2 N1 1.255(11) .
N2 N3 1.132(10) .
N4 C13 1.347(11) .
N4 C9 1.357(11) .
C13 H13 0.9500 .
C13 C12 1.364(12) .
C9 H9 0.9500 .
C9 C10 1.359(13) .
C11 H11 0.9500 .
C11 C10 1.395(15) .
C11 C12 1.374(14) .
C10 H10 0.9500 .
C12 H12 0.9500 .
N5 C14 1.357(11) .
N5 C15 1.365(11) .
C14 H14 0.9500 .
C14 C18 1.372(13) .
C18 H18 0.9500 .
C18 C17 1.381(14) .
C15 H15 0.9500 .
C15 C16 1.356(13) .
C17 H17 0.9500 .
C17 C16 1.360(14) .
C16 H16 0.9500 .
C6 H6 0.9500 .
C6 C5 1.378(12) .
C4 H4 0.9500 .
C4 C5 1.391(11) .
C5 C8 1.500(11) 1_556
O4 C8 1.225(10) .
O3 C8 1.303(10) .
O6 H6A 0.8500 .
O6 H6B 0.8497 .
O5 H5A 0.8500 .
O5 H5B 0.8502 .
C8 C5 1.500(11) 1_554

loop_
_geom_hbond_atom_site_label_D
_geom_hbond_atom_site_label_H
_geom_hbond_atom_site_label_A
_geom_hbond_distance_DH
_geom_hbond_distance_HA
_geom_hbond_distance_DA
_geom_hbond_angle_DHA
_geom_hbond_site_symmetry_A
C13 H13 O6 0.95 2.58 3.375(12) 141.9 2_556
C9 H9 O1 0.95 2.57 3.501(11) 165.7 3_566
C14 H14 O4 0.95 2.57 3.168(12) 120.9 .
O6 H6B O5 0.85 2.12 2.925(12) 158.5 3_667
O5 H5A O2 0.85 2.11 2.930(8) 163.5 1_655
O5 H5B O6 0.85 2.05 2.886(8) 167.8 2_656

loop_
_geom_torsion_atom_site_label_1
_geom_torsion_atom_site_label_2
_geom_torsion_atom_site_label_3
_geom_torsion_atom_site_label_4
_geom_torsion
_geom_torsion_site_symmetry_4
Zn1 O1 C7 O2 1.6(10) .
Zn1 O1 C7 C3 -178.5(5) .
Zn1 N4 C13 C12 179.6(7) .
Zn1 N4 C9 C10 179.7(7) .
Zn1 N5 C14 C18 174.0(7) .
Zn1 N5 C15 C16 -174.3(7) .
Zn1 O3 C8 C5 178.1(6) 1_554
Zn1 O3 C8 O4 -1.2(11) .
O1 C7 C3 C2 1.7(12) .
O1 C7 C3 C4 178.9(7) .
O2 C7 C3 C2 -178.3(8) .
O2 C7 C3 C4 -1.2(12) .
C1 C2 C3 C7 -179.3(8) .
C1 C2 C3 C4 3.6(12) .
C1 C6 C5 C4 0.7(13) .
C1 C6 C5 C8 -177.2(8) 1_556
C7 C3 C4 C5 179.5(7) .
C2 C1 N1 N2 -1.7(13) .
C2 C1 C6 C5 -0.5(13) .
C2 C3 C4 C5 -3.3(13) .
C3 C4 C5 C6 1.2(13) .
C3 C4 C5 C8 179.2(7) 1_556
N1 C1 C2 C3 179.4(8) .
N1 C1 C6 C5 178.6(8) .
N4 C13 C12 C11 0.5(14) .
N4 C9 C10 C11 1.0(14) .
C13 N4 C9 C10 -1.9(12) .
C9 N4 C13 C12 1.1(13) .
C10 C11 C12 C13 -1.4(14) .
C12 C11 C10 C9 0.6(14) .
N5 C14 C18 C17 0.6(14) .
N5 C15 C16 C17 -0.3(15) .
C14 N5 C15 C16 0.8(13) .
C14 C18 C17 C16 -0.1(14) .
C18 C17 C16 C15 0.0(15) .
C15 N5 C14 C18 -0.9(13) .
C6 C1 C2 C3 -1.7(13) .
C6 C1 N1 N2 179.4(8) .
